data_1548740
loop_
_publ_author_name
'Chizhik, Stanislav'
'Sidelnikov, Anatoly'
'Zakharov, Boris'
'Naumov, Pan\<ce'
'Boldyreva, Elena'

_publ_section_title
;
 Quantification of photoinduced bending of dynamic molecular crystals:
 from macroscopic strain to kinetic constants and activation energies.
;
_journal_issue 8
_journal_name_full 'Chemical science'
_journal_page_first 2319
_journal_page_last 2335
_journal_paper_doi 10.1039/c7sc04863g
_journal_volume 9
_journal_year 2018
_chemical_formula_sum 'Cl Co H15 N7 O5'
_chemical_formula_weight 287.57
_chemical_name_common nitro-nitrito-pentaammine-Co(III)-chloride-nitrate
_space_group_crystal_system orthorhombic
_space_group_IT_number 62
_space_group_name_Hall '-P 2ac 2n'
_space_group_name_H-M_alt 'P n m a'
_symmetry_space_group_name_Hall '-P 2ac 2n'
_symmetry_space_group_name_H-M 'P n m a'
_atom_sites_solution_hydrogens geom
_audit_creation_method SHELXL-2016/6
_audit_update_record
;
2017-03-07 deposited with the CCDC.
2018-01-19 downloaded from the CCDC.
;
_cell_angle_alpha 90
_cell_angle_beta 90
_cell_angle_gamma 90
_cell_formula_units_Z 4
_cell_length_a 14.7688(10)
_cell_length_b 7.3395(3)
_cell_length_c 9.5973(4)
_cell_measurement_reflns_used 618
_cell_measurement_temperature 295(2)
_cell_measurement_theta_max 16.2450
_cell_measurement_theta_min 2.0220
_cell_volume 1040.31(9)
_computing_structure_refinement 'SHELXL-2016/6 (Sheldrick, 2016)'
_diffrn_ambient_temperature 295(2)
_diffrn_measured_fraction_theta_full 0.985
_diffrn_measured_fraction_theta_max 0.979
_diffrn_measurement_device_type '1-circle goniometer'
_diffrn_measurement_method \w-scan
_diffrn_radiation_wavelength 0.4109
_diffrn_reflns_av_R_equivalents 0.0672
_diffrn_reflns_av_unetI/netI 0.0567
_diffrn_reflns_Laue_measured_fraction_full 0.985
_diffrn_reflns_Laue_measured_fraction_max 0.979
_diffrn_reflns_limit_h_max 18
_diffrn_reflns_limit_h_min -16
_diffrn_reflns_limit_k_max 9
_diffrn_reflns_limit_k_min -9
_diffrn_reflns_limit_l_max 11
_diffrn_reflns_limit_l_min -11
_diffrn_reflns_number 4458
_diffrn_reflns_point_group_measured_fraction_full 0.985
_diffrn_reflns_point_group_measured_fraction_max 0.979
_diffrn_reflns_theta_full 14.273
_diffrn_reflns_theta_max 14.879
_diffrn_reflns_theta_min 2.020
_diffrn_source synchrotron
_exptl_absorpt_coefficient_mu 0.425
_exptl_absorpt_correction_T_max 1.00000
_exptl_absorpt_correction_T_min 0.01543
_exptl_absorpt_correction_type multi-scan
_exptl_absorpt_process_details
;
CrysAlisPro 1.171.38.43 (Rigaku Oxford Diffraction, 2015)
Empirical absorption correction using spherical harmonics,
 implemented in SCALE3 ABSPACK scaling algorithm.
;
_exptl_crystal_colour orange
_exptl_crystal_density_diffrn 1.836
_exptl_crystal_description prism
_exptl_crystal_F_000 592
_exptl_crystal_size_max 0.25
_exptl_crystal_size_mid 0.05
_exptl_crystal_size_min 0.01
_refine_diff_density_max 0.712
_refine_diff_density_min -1.158
_refine_diff_density_rms 0.182
_refine_ls_extinction_method none
_refine_ls_goodness_of_fit_ref 1.159
_refine_ls_hydrogen_treatment constr
_refine_ls_matrix_type full
_refine_ls_number_parameters 95
_refine_ls_number_reflns 1120
_refine_ls_number_restraints 84
_refine_ls_restrained_S_all 1.129
_refine_ls_R_factor_all 0.0744
_refine_ls_R_factor_gt 0.0551
_refine_ls_shift/su_max 0.000
_refine_ls_shift/su_mean 0.000
_refine_ls_structure_factor_coef Fsqd
_refine_ls_weighting_details 'w=1/[\s^2^(Fo^2^)+(0.0861P)^2^+1.4467P] where P=(Fo^2^+2Fc^2^)/3'
_refine_ls_weighting_scheme calc
_refine_ls_wR_factor_gt 0.1495
_refine_ls_wR_factor_ref 0.1859
_reflns_Friedel_coverage 0.000
_reflns_number_gt 804
_reflns_number_total 1120
_reflns_threshold_expression 'I > 2\s(I)'
_cod_data_source_file c7sc04863g2.cif
_cod_data_source_block ClNO3_9
_cod_depositor_comments 'Adding full bibliography for 1548738--1548749.cif.'
_cod_original_cell_volume 1040.30(10)
_cod_database_code 1548740
_shelx_shelxl_version_number 2016/6
_shelx_space_group_comment
;
The symmetry employed for this shelxl refinement is uniquely defined
by the following loop, which should always be used as a source of
symmetry information in preference to the above space-group names.
They are only intended as comments.
;

loop_
_space_group_symop_operation_xyz
'x, y, z'
'-x+1/2, -y, z+1/2'
'x+1/2, -y+1/2, -z+1/2'
'-x, y+1/2, -z'
'-x, -y, -z'
'x-1/2, y, -z-1/2'
'-x-1/2, y-1/2, z-1/2'
'x, -y-1/2, z'

loop_
_atom_site_label
_atom_site_type_symbol
_atom_site_fract_x
_atom_site_fract_y
_atom_site_fract_z
_atom_site_U_iso_or_equiv
_atom_site_adp_type
_atom_site_occupancy
_atom_site_site_symmetry_order
_atom_site_calc_flag
_atom_site_refinement_flags_posn
_atom_site_refinement_flags_adp
_atom_site_refinement_flags_occupancy
_atom_site_disorder_assembly
_atom_site_disorder_group
Cl1 Cl 0.34901(14) 0.250000 0.51768(19) 0.0417(5) Uani 1 2 d S T P . .
Co1 Co 0.13324(6) 0.250000 0.79465(9) 0.0320(4) Uani 1 2 d S T P . .
N1 N 0.1243(4) 0.250000 0.5908(6) 0.0360(13) Uani 1 2 d S T P A .
H1A H 0.066210 0.250000 0.565833 0.043 Uiso 0.5 2 calc R U P . .
H1B H 0.151238 0.349010 0.556962 0.043 Uiso 0.25 1 calc R U P . .
H1C H 0.151238 0.150990 0.556962 0.043 Uiso 0.25 1 calc R U P . .
H1D H 0.179581 0.250000 0.554006 0.043 Uiso 0.5 2 calc R U P . .
H1E H 0.094552 0.150990 0.562876 0.043 Uiso 0.25 1 calc R U P . .
H1F H 0.094552 0.349010 0.562876 0.043 Uiso 0.25 1 calc R U P . .
N2 N 0.0398(3) 0.0624(6) 0.8127(4) 0.0410(10) Uani 1 1 d . . . . .
H2A H 0.015726 0.039756 0.729454 0.049 Uiso 0.5 1 calc R U P . .
H2B H 0.064388 -0.039147 0.846433 0.049 Uiso 0.5 1 calc R U P . .
H2C H -0.003253 0.101217 0.870416 0.049 Uiso 0.5 1 calc R U P . .
H2D H 0.035515 0.028128 0.901415 0.049 Uiso 0.5 1 calc R U P . .
H2E H -0.013147 0.107031 0.784436 0.049 Uiso 0.5 1 calc R U P . .
H2F H 0.054494 -0.033333 0.760452 0.049 Uiso 0.5 1 calc R U P . .
N3 N 0.2260(3) 0.0587(5) 0.7811(4) 0.0399(10) Uani 1 1 d . . . . .
H3A H 0.230855 0.022302 0.692971 0.048 Uiso 0.5 1 calc R U P . .
H3B H 0.278966 0.102625 0.809924 0.048 Uiso 0.5 1 calc R U P . .
H3C H 0.210194 -0.035377 0.834308 0.048 Uiso 0.5 1 calc R U P . .
H3D H 0.249156 0.037398 0.865164 0.048 Uiso 0.5 1 calc R U P . .
H3E H 0.201044 -0.042924 0.748212 0.048 Uiso 0.5 1 calc R U P . .
H3F H 0.269816 0.095077 0.723827 0.048 Uiso 0.5 1 calc R U P . .
N5 N 0.4102(5) 0.250000 1.0018(6) 0.0395(14) Uani 1 2 d S T P . .
O3 O 0.4106(3) 0.1033(5) 0.9373(5) 0.0588(11) Uani 1 1 d . . . . .
O4 O 0.4087(6) 0.250000 1.1302(7) 0.076(2) Uani 1 2 d S T P . .
O1A O 0.162(4) 0.250000 0.984(3) 0.046(3) Uani 0.192(11) 2 d DS TU P A 1
O2A O 0.130(2) 0.250000 1.200(3) 0.049(3) Uani 0.192(11) 2 d DS TU P A 1
N4A N 0.105(3) 0.250000 1.078(3) 0.049(3) Uani 0.192(11) 2 d DS TU P A 1
O1B O 0.2229(5) 0.250000 1.0474(7) 0.0500(17) Uani 0.808(11) 2 d DS TU P A 2
O2B O 0.0788(5) 0.250000 1.0698(8) 0.0526(19) Uani 0.808(11) 2 d DS TU P A 2
N4B N 0.1473(9) 0.250000 0.9943(11) 0.0421(19) Uani 0.808(11) 2 d DS TU P A 2

loop_
_atom_site_aniso_label
_atom_site_aniso_U_11
_atom_site_aniso_U_22
_atom_site_aniso_U_33
_atom_site_aniso_U_23
_atom_site_aniso_U_13
_atom_site_aniso_U_12
Cl1 0.0416(11) 0.0404(9) 0.0431(10) 0.000 0.0030(7) 0.000
Co1 0.0310(7) 0.0311(6) 0.0339(6) 0.000 0.0012(3) 0.000
N1 0.037(4) 0.037(3) 0.034(3) 0.000 -0.004(2) 0.000
N2 0.033(3) 0.041(2) 0.048(2) 0.0000(18) 0.0048(19) -0.0030(19)
N3 0.035(3) 0.039(2) 0.046(2) 0.0005(17) -0.0007(18) 0.0010(19)
N5 0.032(4) 0.043(3) 0.043(3) 0.000 -0.006(3) 0.000
O3 0.059(3) 0.0472(19) 0.070(3) -0.015(2) 0.003(2) 0.003(2)
O4 0.101(6) 0.078(4) 0.048(4) 0.000 -0.015(4) 0.000
O1A 0.041(6) 0.056(5) 0.041(5) 0.000 0.002(5) 0.000
O2A 0.047(7) 0.057(6) 0.044(5) 0.000 0.005(5) 0.000
N4A 0.043(6) 0.061(5) 0.043(5) 0.000 0.003(5) 0.000
O1B 0.038(4) 0.069(4) 0.043(3) 0.000 -0.005(3) 0.000
O2B 0.046(5) 0.067(3) 0.044(3) 0.000 0.008(3) 0.000
N4B 0.042(5) 0.045(3) 0.039(3) 0.000 0.003(3) 0.000

loop_
_atom_type_symbol
_atom_type_description
_atom_type_scat_dispersion_real
_atom_type_scat_dispersion_imag
_atom_type_scat_source
Cl Cl 0.0549 0.0527 'International Tables Vol C Tables 4.2.6.8 and 6.1.1.4'
Co Co 0.2140 0.3544 'International Tables Vol C Tables 4.2.6.8 and 6.1.1.4'
H H 0.0000 0.0000 'International Tables Vol C Tables 4.2.6.8 and 6.1.1.4'
N N 0.0006 0.0010 'International Tables Vol C Tables 4.2.6.8 and 6.1.1.4'
O O 0.0018 0.0018 'International Tables Vol C Tables 4.2.6.8 and 6.1.1.4'

loop_
_geom_angle_atom_site_label_1
_geom_angle_atom_site_label_2
_geom_angle_atom_site_label_3
_geom_angle
_geom_angle_site_symmetry_1
_geom_angle_site_symmetry_3
O1A Co1 N2 94.1(11) . 8_565
O1A Co1 N2 94.1(11) . .
N4B Co1 N2 89.3(3) . .
N2 Co1 N2 89.4(3) 8_565 .
O1A Co1 N1 170.9(16) . .
N4B Co1 N1 177.7(4) . .
N2 Co1 N1 92.33(18) 8_565 .
N2 Co1 N1 92.33(18) . .
O1A Co1 N3 84.7(11) . 8_565
N2 Co1 N3 89.7(2) 8_565 8_565
N2 Co1 N3 178.50(17) . 8_565
N1 Co1 N3 88.92(17) . 8_565
O1A Co1 N3 84.7(11) . .
N4B Co1 N3 89.5(3) . .
N2 Co1 N3 178.51(17) 8_565 .
N2 Co1 N3 89.7(2) . .
N1 Co1 N3 88.92(17) . .
N3 Co1 N3 91.1(3) 8_565 .
O4 N5 O3 119.9(3) . 8_565
O4 N5 O3 119.9(3) . .
O3 N5 O3 120.2(6) 8_565 .
N4A O1A Co1 124(4) . .
O2A N4A O1A 120(3) . .
O1B N4B O2B 119.8(10) . .
O1B N4B Co1 120.7(7) . .
O2B N4B Co1 119.4(10) . .

loop_
_geom_bond_atom_site_label_1
_geom_bond_atom_site_label_2
_geom_bond_distance
_geom_bond_site_symmetry_2
Co1 O1A 1.86(4) .
Co1 N4B 1.927(11) .
Co1 N2 1.957(4) 8_565
Co1 N2 1.957(4) .
Co1 N1 1.961(6) .
Co1 N3 1.966(4) 8_565
Co1 N3 1.966(4) .
N5 O4 1.232(9) .
N5 O3 1.242(5) 8_565
N5 O3 1.242(5) .
O1A N4A 1.23(2) .
O2A N4A 1.22(2) .
O1B N4B 1.228(14) .
O2B N4B 1.244(10) .

loop_
_geom_torsion_atom_site_label_1
_geom_torsion_atom_site_label_2
_geom_torsion_atom_site_label_3
_geom_torsion_atom_site_label_4
_geom_torsion
_geom_torsion_site_symmetry_1
N2 Co1 O1A N4A 44.86(16) 8_565
N2 Co1 O1A N4A -44.86(16) .
N3 Co1 O1A N4A 134.18(17) 8_565
N3 Co1 O1A N4A -134.18(17) .
Co1 O1A N4A O2A 180.000(11) .
